data_7100637
loop_
_publ_author_name
'Christian Serre'
'Gerard Ferey'
'Caroline Mellot-Draznieks'
'Franck Millange'
'Suzy Surble'

_publ_section_title
;
An new isoreticular class of Metal-Organic-Frameworks
with the MIL-88 topology
;
_journal_name_full 'Chemical Communications'
_journal_paper_doi 10.1039/b512169h
_journal_year 2006
_chemical_formula_sum 'C58 Cr6 N2 O48'
_chemical_formula_weight 1804.596
_space_group_crystal_system hexagonal
_space_group_IT_number 190
_space_group_name_Hall 'P -6c -2c'
_space_group_name_H-M_alt 'P -6 2 c'
_cell_angle_alpha 90.000
_cell_angle_beta 90.000
_cell_angle_gamma 120.000
_cell_length_a 11.0282(10)
_cell_length_b 11.0282(10)
_cell_length_c 18.9717(10)
_cell_volume 1998.2(3)
_cod_depositor_comments
;
 Updating space group information.

 Antanas Vaitkus,
 2018-06-08
;
_cod_original_formula_sum 'Cr6 O48 C58 N2'
_cod_database_code 7100637

loop_
_space_group_symop_id
_space_group_symop_operation_xyz
1 x,y,z
2 -x+y,-x,-z+1/2
3 -y,x-y,z
4 x,y,-z+1/2
5 -x+y,-x,z
6 -y,x-y,-z+1/2
7 y,x,z+1/2
8 x-y,-y,-z
9 -x,-x+y,z+1/2
10 y,x,-z
11 x-y,-y,z+1/2
12 -x,-x+y,-z

loop_
_atom_site_label
_atom_site_type_symbol
_atom_site_fract_x
_atom_site_fract_y
_atom_site_fract_z
_atom_site_occupancy
_atom_site_symmetry_multiplicity
_atom_site_Wyckoff_symbol
_atom_site_attached_hydrogens
_atom_site_calc_flag
_atom_site_thermal_displace_type
_atom_site_U_iso_or_equiv
Cr Cr 0.2236 0.7628 0.7500 1.000 6 h ? d Uiso 0.00000
O1 O 0.3333 0.6667 0.7500 1.000 2 d ? d Uiso 0.00000
O2 O 0.3300 0.9040 0.6720 1.000 12 i ? d Uiso 0.00000
O3 O 0.1105 0.6331 0.6777 1.000 12 i ? d Uiso 0.00000
O4 O 0.0873 0.8226 0.7500 1.000 6 h ? d Uiso 0.00000
C1 C 0.0806 0.5250 0.6416 1.000 12 i ? d Uiso 0.00000
C2 C 0.5159 0.5013 0.4272 1.000 12 i ? d Uiso 0.00000
C3 C 0.3974 0.3968 0.4635 1.000 12 i ? d Uiso 0.00000
C4 C 0.6229 0.6093 0.4637 1.000 12 i ? d Uiso 0.00000
N1 C 0.7564 0.3668 0.7500 0.333 6 h ? d Uiso 0.00000
Cp2 N -0.2262 0.5355 0.7500 0.333 6 h ? d Uiso 0.00000
Cp3 C 0.5425 1.2542 0.6867 0.333 12 i ? d Uiso 0.00000
Cp4 C 0.6831 0.3677 0.6873 0.333 12 i ? d Uiso 0.00000
Ow1 O -0.1174 0.8177 0.8289 1.000 12 i ? d Uiso 0.00000
Ow2 O 0.0000 0.0000 0.4326 1.000 4 e ? d Uiso 0.00000
